data_1547740
loop_
_publ_author_name
'Luo, Kui'
'Cao, Tongxiang'
'Jiang, Huanfeng'
'Chen, Lianfen'
'Zhu, Shifa'

_publ_section_title
;
 Gold-Catalyzed Ring Expansion of Enyne-Lactone: Generation and
 Transformation of 2-Oxoninonium.
;
_journal_issue 21
_journal_name_full 'Organic letters'
_journal_page_first 5856
_journal_page_last 5859
_journal_paper_doi 10.1021/acs.orglett.7b02834
_journal_volume 19
_journal_year 2017
_chemical_formula_moiety 'C18 H13 F O2'
_chemical_formula_sum 'C18 H13 F O2'
_chemical_formula_weight 280.28
_chemical_name_systematic
;
 ?
;
_space_group_crystal_system monoclinic
_space_group_IT_number 14
_space_group_name_Hall '-P 2ybc'
_space_group_name_H-M_alt 'P 1 21/c 1'
_symmetry_space_group_name_Hall '-P 2ybc'
_symmetry_space_group_name_H-M 'P 1 21/c 1'
_atom_sites_solution_hydrogens geom
_audit_creation_date 2016-11-29
_audit_creation_method
;
Olex2 1.2
(compiled 2016.11.07 svn.r3352 for OlexSys, GUI svn.r5261)
;
_cell_angle_alpha 90
_cell_angle_beta 103.140(4)
_cell_angle_gamma 90
_cell_formula_units_Z 4
_cell_length_a 16.1365(6)
_cell_length_b 7.3743(3)
_cell_length_c 11.6885(5)
_cell_measurement_reflns_used 3264
_cell_measurement_temperature 100.00(10)
_cell_measurement_theta_max 73.1940
_cell_measurement_theta_min 5.6020
_cell_volume 1354.46(10)
_computing_cell_refinement 'CrysAlisPro 1.171.38.43f (Rigaku OD, 2015)'
_computing_data_collection 'CrysAlisPro 1.171.38.43f (Rigaku OD, 2015)'
_computing_data_reduction 'CrysAlisPro 1.171.38.43f (Rigaku OD, 2015)'
_computing_molecular_graphics 'Olex2 (Dolomanov et al., 2009)'
_computing_publication_material 'Olex2 (Dolomanov et al., 2009)'
_computing_structure_refinement 'ShelXL (Sheldrick, 2015)'
_diffrn_ambient_environment N~2~
_diffrn_ambient_temperature 100.00(10)
_diffrn_detector 'CCD plate'
_diffrn_detector_area_resol_mean 5.2684
_diffrn_detector_type AtlasS2
_diffrn_measured_fraction_theta_full 0.998
_diffrn_measured_fraction_theta_max 0.967
_diffrn_measurement_details
;
List of Runs (angles in degrees, time in seconds):

  # Type    Start    End  Width  t~exp~   \w     \q     \k     \f   Frames
--------------------------------------------------------------------------
  1  \w    -70.00  23.00   1.00    1.00    --  -40.46  57.00-120.00   93
  2  \w    -72.00 -37.00   1.00    1.00    --  -40.46  77.00   0.00   35
  3  \w    -67.00  28.00   1.00    1.00    --  -40.46  37.00 150.00   95
  4  \w     45.00  85.00   1.00    1.00    --  107.48-111.00-120.00   40
  5  \w     41.00 105.00   1.00    1.00    --  107.48 -94.00   0.00   64
  6  \w     42.00 128.00   1.00    1.00    --  107.48 -45.00  60.00   86
  7  \w    149.00 177.00   1.00    1.00    --  107.48  61.00 -30.00   28
  8  \w     78.00 129.00   1.00    1.00    --  107.48  61.00 -30.00   51
  9  \w     82.00 167.00   1.00    1.00    --  107.48  45.00-120.00   85
 10  \w     30.00  97.00   1.00    1.00    --  107.48 -77.00  30.00   67
;
_diffrn_measurement_device 'four-circle diffractometer'
_diffrn_measurement_device_type 'SuperNova, Dual, Cu at zero, AtlasS2'
_diffrn_measurement_method '\w scans'
_diffrn_orient_matrix_type 'CrysAlisPro convention (1999,Acta A55,543-557)'
_diffrn_orient_matrix_UB_11 -0.0214685000
_diffrn_orient_matrix_UB_12 0.0661660000
_diffrn_orient_matrix_UB_13 0.1149145000
_diffrn_orient_matrix_UB_21 0.0907950000
_diffrn_orient_matrix_UB_22 -0.0481561000
_diffrn_orient_matrix_UB_23 0.0678380000
_diffrn_orient_matrix_UB_31 0.0300969000
_diffrn_orient_matrix_UB_32 0.1922080000
_diffrn_orient_matrix_UB_33 -0.0226035000
_diffrn_radiation_monochromator mirror
_diffrn_radiation_probe x-ray
_diffrn_radiation_type CuK\a
_diffrn_radiation_wavelength 1.54184
_diffrn_reflns_av_R_equivalents 0.0255
_diffrn_reflns_av_unetI/netI 0.0300
_diffrn_reflns_Laue_measured_fraction_full 0.998
_diffrn_reflns_Laue_measured_fraction_max 0.967
_diffrn_reflns_limit_h_max 19
_diffrn_reflns_limit_h_min -11
_diffrn_reflns_limit_k_max 8
_diffrn_reflns_limit_k_min -8
_diffrn_reflns_limit_l_max 14
_diffrn_reflns_limit_l_min -14
_diffrn_reflns_number 4809
_diffrn_reflns_point_group_measured_fraction_full 0.998
_diffrn_reflns_point_group_measured_fraction_max 0.967
_diffrn_reflns_theta_full 67.684
_diffrn_reflns_theta_max 73.480
_diffrn_reflns_theta_min 5.631
_diffrn_source 'micro-focus sealed X-ray tube'
_diffrn_source_type 'SuperNova (Cu) X-ray Source'
_exptl_absorpt_coefficient_mu 0.807
_exptl_absorpt_correction_T_max 1.00000
_exptl_absorpt_correction_T_min 0.40170
_exptl_absorpt_correction_type multi-scan
_exptl_absorpt_process_details
;
CrysAlisPro 1.171.38.43f (Rigaku Oxford Diffraction, 2015)
Empirical absorption correction using spherical harmonics,
 implemented in SCALE3 ABSPACK scaling algorithm.
;
_exptl_crystal_colour colorless
_exptl_crystal_density_diffrn 1.374
_exptl_crystal_description block
_exptl_crystal_F_000 584
_exptl_crystal_size_max 0.2
_exptl_crystal_size_mid 0.16
_exptl_crystal_size_min 0.14
_refine_diff_density_max 0.269
_refine_diff_density_min -0.432
_refine_diff_density_rms 0.088
_refine_ls_extinction_method none
_refine_ls_goodness_of_fit_ref 1.077
_refine_ls_hydrogen_treatment constr
_refine_ls_matrix_type full
_refine_ls_number_parameters 191
_refine_ls_number_reflns 2639
_refine_ls_number_restraints 0
_refine_ls_restrained_S_all 1.077
_refine_ls_R_factor_all 0.0553
_refine_ls_R_factor_gt 0.0525
_refine_ls_shift/su_max 0.001
_refine_ls_shift/su_mean 0.000
_refine_ls_structure_factor_coef Fsqd
_refine_ls_weighting_details
;
 w=1/[\s^2^(Fo^2^)+(0.0987P)^2^+0.2893P]
 where P=(Fo^2^+2Fc^2^)/3
;
_refine_ls_weighting_scheme calc
_refine_ls_wR_factor_gt 0.1456
_refine_ls_wR_factor_ref 0.1499
_reflns_Friedel_coverage 0.000
_reflns_number_gt 2411
_reflns_number_total 2639
_reflns_threshold_expression 'I > 2\s(I)'
_cod_data_source_file ol7b02834_si_003.cif
_cod_data_source_block 01_2
_cod_depositor_comments 'Adding full bibliography for 1547739--1547741.cif.'
_cod_original_cell_volume 1354.46(9)
_cod_database_code 1547740
_shelxl_version_number 2013-2
_shelx_space_group_comment
;
The symmetry employed for this shelxl refinement is uniquely defined
by the following loop, which should always be used as a source of
symmetry information in preference to the above space-group names.
They are only intended as comments.
;
_shelx_estimated_absorpt_t_max 0.895
_shelx_estimated_absorpt_t_min 0.855
_reflns_odcompleteness_completeness 99.89
_reflns_odcompleteness_iscentric 1
_reflns_odcompleteness_theta 66.97
_olex2_refinement_description
;
1. Fixed Uiso
 At 1.2 times of:
  All C(H) groups
 At 1.5 times of:
  All C(H,H,H) groups
2.a Aromatic/amide H refined with riding coordinates:
 C7(H7), C13(H13), C4(H4), C17(H17), C8(H8), C11(H11), C10(H10), C14(H14),
 C15(H15), C16(H16)
2.b Idealised Me refined as rotating group:
 C18(H18A,H18B,H18C)
;
_olex2_submission_special_instructions 'No special instructions were received'
_oxdiff_exptl_absorpt_empirical_details
;
Empirical correction (ABSPACK) includes:
- Absorption correction using spherical harmonics
- Frame scaling
;
_oxdiff_exptl_absorpt_empirical_full_max 2.547
_oxdiff_exptl_absorpt_empirical_full_min 0.629

loop_
_space_group_symop_operation_xyz
'x, y, z'
'-x, y+1/2, -z+1/2'
'-x, -y, -z'
'x, -y-1/2, z-1/2'

loop_
_atom_site_label
_atom_site_type_symbol
_atom_site_fract_x
_atom_site_fract_y
_atom_site_fract_z
_atom_site_U_iso_or_equiv
_atom_site_adp_type
_atom_site_occupancy
_atom_site_site_symmetry_order
_atom_site_calc_flag
_atom_site_refinement_flags_posn
F1 F 0.56257(6) 0.51383(13) 0.10845(7) 0.0284(3) Uani 1 1 d .
O2 O 0.93417(6) 0.30571(15) 0.61284(9) 0.0233(3) Uani 1 1 d .
O1 O 0.85925(6) 0.20187(14) 0.73933(9) 0.0214(3) Uani 1 1 d .
C1 C 0.86944(9) 0.30181(19) 0.64766(11) 0.0177(3) Uani 1 1 d .
C7 C 0.76521(9) 0.38380(19) 0.47065(12) 0.0183(3) Uani 1 1 d .
H7 H 0.8006 0.3235 0.4306 0.022 Uiso 1 1 calc R
C2 C 0.78923(8) 0.39944(19) 0.59038(12) 0.0170(3) Uani 1 1 d .
C3 C 0.73808(8) 0.49651(19) 0.65498(12) 0.0171(3) Uani 1 1 d .
C6 C 0.68732(9) 0.45811(19) 0.40681(12) 0.0184(3) Uani 1 1 d .
C12 C 0.76840(9) 0.53857(18) 0.78203(12) 0.0179(3) Uani 1 1 d .
C5 C 0.63369(9) 0.54700(19) 0.47018(12) 0.0184(3) Uani 1 1 d .
C13 C 0.71319(9) 0.53065(19) 0.85807(12) 0.0208(3) Uani 1 1 d .
H13 H 0.6569 0.4961 0.8293 0.025 Uiso 1 1 calc R
C4 C 0.66115(9) 0.56426(19) 0.59375(13) 0.0191(3) Uani 1 1 d .
H4 H 0.6261 0.6233 0.6349 0.023 Uiso 1 1 calc R
C17 C 0.85249(9) 0.5944(2) 0.82751(12) 0.0212(3) Uani 1 1 d .
H17 H 0.8900 0.6024 0.7779 0.025 Uiso 1 1 calc R
C8 C 0.66269(9) 0.4460(2) 0.28240(12) 0.0208(3) Uani 1 1 d .
H8 H 0.6969 0.3873 0.2398 0.025 Uiso 1 1 calc R
C11 C 0.55600(9) 0.6246(2) 0.40692(13) 0.0220(3) Uani 1 1 d .
H11 H 0.5203 0.6832 0.4473 0.026 Uiso 1 1 calc R
C9 C 0.58752(9) 0.5232(2) 0.22758(12) 0.0223(3) Uani 1 1 d .
C10 C 0.53342(9) 0.6136(2) 0.28680(13) 0.0238(3) Uani 1 1 d .
H10 H 0.4830 0.6654 0.2453 0.029 Uiso 1 1 calc R
C14 C 0.74141(10) 0.5737(2) 0.97602(13) 0.0242(3) Uani 1 1 d .
H14 H 0.7041 0.5663 1.0259 0.029 Uiso 1 1 calc R
C15 C 0.82493(10) 0.6278(2) 1.02005(12) 0.0254(3) Uani 1 1 d .
H15 H 0.8436 0.6571 1.0991 0.030 Uiso 1 1 calc R
C16 C 0.88056(10) 0.6378(2) 0.94526(13) 0.0254(4) Uani 1 1 d .
H16 H 0.9367 0.6737 0.9743 0.031 Uiso 1 1 calc R
C18 C 0.93379(10) 0.1024(2) 0.79953(14) 0.0268(4) Uani 1 1 d .
H18A H 0.9544 0.0292 0.7440 0.040 Uiso 1 1 calc GR
H18B H 0.9191 0.0259 0.8584 0.040 Uiso 1 1 calc GR
H18C H 0.9773 0.1862 0.8362 0.040 Uiso 1 1 calc GR

loop_
_atom_site_aniso_label
_atom_site_aniso_U_11
_atom_site_aniso_U_22
_atom_site_aniso_U_33
_atom_site_aniso_U_23
_atom_site_aniso_U_13
_atom_site_aniso_U_12
F1 0.0287(5) 0.0329(5) 0.0186(5) 0.0016(4) -0.0048(3) -0.0029(4)
O2 0.0158(5) 0.0288(6) 0.0249(5) -0.0003(4) 0.0037(4) 0.0001(4)
O1 0.0192(5) 0.0225(6) 0.0218(5) 0.0047(4) 0.0033(4) 0.0052(4)
C1 0.0186(7) 0.0158(7) 0.0176(6) -0.0037(5) 0.0015(5) -0.0016(5)
C7 0.0185(7) 0.0147(7) 0.0213(7) -0.0006(5) 0.0037(5) -0.0014(5)
C2 0.0157(6) 0.0145(7) 0.0203(7) 0.0013(5) 0.0028(5) -0.0017(5)
C3 0.0182(7) 0.0133(7) 0.0197(7) 0.0010(5) 0.0037(5) -0.0017(5)
C6 0.0190(7) 0.0148(7) 0.0199(7) 0.0012(5) 0.0016(5) -0.0029(5)
C12 0.0218(7) 0.0120(6) 0.0191(7) 0.0011(5) 0.0029(5) 0.0025(5)
C5 0.0176(7) 0.0141(7) 0.0225(7) 0.0014(5) 0.0022(5) -0.0014(5)
C13 0.0233(7) 0.0160(7) 0.0231(7) 0.0007(5) 0.0054(5) 0.0027(5)
C4 0.0185(7) 0.0160(7) 0.0228(7) 0.0002(5) 0.0047(5) 0.0009(5)
C17 0.0212(7) 0.0197(7) 0.0224(7) -0.0007(5) 0.0044(5) 0.0009(5)
C8 0.0224(7) 0.0181(7) 0.0208(7) 0.0000(5) 0.0025(5) -0.0030(5)
C11 0.0185(7) 0.0184(7) 0.0279(7) 0.0016(6) 0.0025(5) 0.0002(5)
C9 0.0243(7) 0.0199(7) 0.0196(7) 0.0019(6) -0.0017(5) -0.0052(5)
C10 0.0184(7) 0.0209(8) 0.0286(8) 0.0044(6) -0.0020(6) -0.0013(5)
C14 0.0316(8) 0.0193(7) 0.0236(7) 0.0019(6) 0.0104(6) 0.0055(6)
C15 0.0357(8) 0.0204(8) 0.0177(6) -0.0013(6) 0.0013(6) 0.0052(6)
C16 0.0253(7) 0.0240(8) 0.0236(7) -0.0013(6) -0.0017(6) 0.0016(6)
C18 0.0239(7) 0.0284(8) 0.0260(7) 0.0054(6) 0.0013(6) 0.0094(6)

loop_
_atom_type_symbol
_atom_type_description
_atom_type_scat_dispersion_real
_atom_type_scat_dispersion_imag
_atom_type_scat_source
C C 0.0181 0.0091 'International Tables Vol C Tables 4.2.6.8 and 6.1.1.4'
H H 0.0000 0.0000 'International Tables Vol C Tables 4.2.6.8 and 6.1.1.4'
F F 0.0727 0.0534 'International Tables Vol C Tables 4.2.6.8 and 6.1.1.4'
O O 0.0492 0.0322 'International Tables Vol C Tables 4.2.6.8 and 6.1.1.4'

loop_
_geom_angle_atom_site_label_1
_geom_angle_atom_site_label_2
_geom_angle_atom_site_label_3
_geom_angle
C1 O1 C18 115.30(11)
O2 C1 O1 123.81(13)
O2 C1 C2 124.37(12)
O1 C1 C2 111.74(11)
C2 C7 H7 119.5
C2 C7 C6 121.08(13)
C6 C7 H7 119.5
C7 C2 C1 115.53(12)
C7 C2 C3 121.21(13)
C3 C2 C1 123.20(12)
C2 C3 C12 122.21(12)
C4 C3 C2 117.84(12)
C4 C3 C12 119.75(12)
C7 C6 C5 118.43(13)
C7 C6 C8 121.52(13)
C8 C6 C5 120.05(13)
C13 C12 C3 120.97(12)
C13 C12 C17 118.29(13)
C17 C12 C3 120.69(12)
C6 C5 C11 118.93(13)
C4 C5 C6 119.11(13)
C4 C5 C11 121.88(13)
C12 C13 H13 119.6
C14 C13 C12 120.71(13)
C14 C13 H13 119.6
C3 C4 C5 122.20(13)
C3 C4 H4 118.9
C5 C4 H4 118.9
C12 C17 H17 119.5
C16 C17 C12 120.96(13)
C16 C17 H17 119.5
C6 C8 H8 121.1
C9 C8 C6 117.89(13)
C9 C8 H8 121.1
C5 C11 H11 119.8
C10 C11 C5 120.42(13)
C10 C11 H11 119.8
F1 C9 C8 119.04(13)
F1 C9 C10 117.22(13)
C8 C9 C10 123.74(14)
C11 C10 C9 118.96(13)
C11 C10 H10 120.5
C9 C10 H10 120.5
C13 C14 H14 119.8
C13 C14 C15 120.41(13)
C15 C14 H14 119.8
C14 C15 H15 120.2
C14 C15 C16 119.60(13)
C16 C15 H15 120.2
C17 C16 C15 120.03(14)
C17 C16 H16 120.0
C15 C16 H16 120.0
O1 C18 H18A 109.5
O1 C18 H18B 109.5
O1 C18 H18C 109.5
H18A C18 H18B 109.5
H18A C18 H18C 109.5
H18B C18 H18C 109.5

loop_
_geom_bond_atom_site_label_1
_geom_bond_atom_site_label_2
_geom_bond_distance
F1 C9 1.3605(16)
O2 C1 1.2044(17)
O1 C1 1.3411(17)
O1 C18 1.4475(16)
C1 C2 1.4994(18)
C7 H7 0.9300
C7 C2 1.3694(18)
C7 C6 1.4179(19)
C2 C3 1.4308(19)
C3 C12 1.4868(18)
C3 C4 1.3779(19)
C6 C5 1.421(2)
C6 C8 1.4205(19)
C12 C13 1.395(2)
C12 C17 1.402(2)
C5 C4 1.4170(19)
C5 C11 1.4228(19)
C13 H13 0.9300
C13 C14 1.387(2)
C4 H4 0.9300
C17 H17 0.9300
C17 C16 1.385(2)
C8 H8 0.9300
C8 C9 1.361(2)
C11 H11 0.9300
C11 C10 1.370(2)
C9 C10 1.400(2)
C10 H10 0.9300
C14 H14 0.9300
C14 C15 1.387(2)
C15 H15 0.9300
C15 C16 1.390(2)
C16 H16 0.9300
C18 H18A 0.9600
C18 H18B 0.9600
C18 H18C 0.9600

loop_
_geom_torsion_atom_site_label_1
_geom_torsion_atom_site_label_2
_geom_torsion_atom_site_label_3
_geom_torsion_atom_site_label_4
_geom_torsion
F1 C9 C10 C11 179.48(12)
O2 C1 C2 C7 45.62(19)
O2 C1 C2 C3 -137.10(14)
O1 C1 C2 C7 -131.28(12)
O1 C1 C2 C3 46.01(18)
C1 C2 C3 C12 12.0(2)
C1 C2 C3 C4 -173.16(12)
C7 C2 C3 C12 -170.88(12)
C7 C2 C3 C4 4.0(2)
C7 C6 C5 C4 2.3(2)
C7 C6 C5 C11 179.01(12)
C7 C6 C8 C9 -179.05(13)
C2 C7 C6 C5 -1.1(2)
C2 C7 C6 C8 178.62(12)
C2 C3 C12 C13 -141.70(14)
C2 C3 C12 C17 40.9(2)
C2 C3 C4 C5 -2.6(2)
C3 C12 C13 C14 -178.64(13)
C3 C12 C17 C16 178.49(13)
C6 C7 C2 C1 175.19(12)
C6 C7 C2 C3 -2.1(2)
C6 C5 C4 C3 -0.5(2)
C6 C5 C11 C10 0.0(2)
C6 C8 C9 F1 179.86(12)
C6 C8 C9 C10 0.1(2)
C12 C3 C4 C5 172.34(12)
C12 C13 C14 C15 0.8(2)
C12 C17 C16 C15 -0.5(2)
C5 C6 C8 C9 0.6(2)
C5 C11 C10 C9 0.7(2)
C13 C12 C17 C16 1.0(2)
C13 C14 C15 C16 -0.3(2)
C4 C3 C12 C13 43.54(19)
C4 C3 C12 C17 -133.85(14)
C4 C5 C11 C10 176.58(13)
C17 C12 C13 C14 -1.2(2)
C8 C6 C5 C4 -177.33(12)
C8 C6 C5 C11 -0.7(2)
C8 C9 C10 C11 -0.8(2)
C11 C5 C4 C3 -177.03(13)
C14 C15 C16 C17 0.1(2)
C18 O1 C1 O2 2.87(19)
C18 O1 C1 C2 179.79(12)
